data_7159727
loop_
_publ_author_name
'Fernandes, Rodney A.'
'Ranjan, Ravikant S.'

_publ_section_title
;
 Diastereoselective allylation-based asymmetric total synthesis of
 1,10-<i>seco</i>-guaianolides.
;
_journal_issue 4
_journal_name_full 'Organic &amp; biomolecular chemistry'
_journal_page_first 811
_journal_page_last 822
_journal_paper_doi 10.1039/d3ob02013d
_journal_volume 22
_journal_year 2024
_chemical_absolute_configuration unk
_chemical_formula_moiety 'C13 H18 O4'
_chemical_formula_sum 'C13 H18 O4'
_chemical_formula_weight 238.27
_chemical_melting_point 153.0(10)
_space_group_crystal_system monoclinic
_space_group_IT_number 4
_space_group_name_Hall 'P 2yb'
_space_group_name_H-M_alt 'P 1 21 1'
_atom_sites_solution_hydrogens geom
_atom_sites_solution_primary dual
_audit_creation_date 2023-01-05
_audit_creation_method
;
Olex2 1.3-ac4
(compiled 2019.04.23 svn.r3594 for Rigaku Oxford Diffraction, GUI svn.r5739)
;
_audit_update_record
;
2023-01-13 deposited with the CCDC.	2023-12-13 downloaded from the CCDC.
;
_cell_angle_alpha 90
_cell_angle_beta 103.257(3)
_cell_angle_gamma 90
_cell_formula_units_Z 2
_cell_length_a 7.5355(3)
_cell_length_b 7.5626(2)
_cell_length_c 11.2958(3)
_cell_measurement_reflns_used 4214
_cell_measurement_temperature 150.00(10)
_cell_measurement_theta_max 27.3300
_cell_measurement_theta_min 1.8610
_cell_volume 626.57(4)
_computing_cell_refinement 'CrysAlisPro 1.171.41.93a (Rigaku OD, 2020)'
_computing_data_collection 'CrysAlisPro 1.171.41.93a (Rigaku OD, 2020)'
_computing_data_reduction 'CrysAlisPro 1.171.41.93a (Rigaku OD, 2020)'
_computing_molecular_graphics 'Olex2 (Dolomanov et al., 2009)'
_computing_publication_material 'Olex2 (Dolomanov et al., 2009)'
_computing_structure_refinement 'ShelXL (Sheldrick, 2015)'
_computing_structure_solution 'ShelXT (Sheldrick, 2015)'
_diffrn_ambient_environment N~2~
_diffrn_ambient_temperature 150.00(10)
_diffrn_detector 'CCD plate'
_diffrn_measured_fraction_theta_full 0.999
_diffrn_measured_fraction_theta_max 0.999
_diffrn_measurement_details
;
List of Runs (angles in degrees, time in seconds):

  # Type    Start    End  Width  t~exp~   \w     \q     \k     \f   Frames
#--------------------------------------------------------------------------
  1  \w   -100.81  15.69   0.50    4.00    --   -9.84 -59.25-123.92  233
  2  \f    -90.56  13.44   0.50    4.00  81.02  -9.84  31.50    --   208
  3  \w    -65.46   0.04   0.50    4.00    --  -19.34  94.56   1.16  131
  4  \w   -100.81  15.69   0.50    4.00    --   -9.84 -59.25  92.08  233
  5  \w   -100.81  15.69   0.50    4.00    --   -9.84 -59.25 164.08  233
  6  \f    166.27 350.27   0.50    4.00   6.61  -9.84 -31.50    --   368
;
_diffrn_measurement_device 'abstract diffractometer'
_diffrn_measurement_device_type 'Saxi-CrysAlisPro-abstract goniometer imported SAXI images'
_diffrn_measurement_method '\w and \f scans'
_diffrn_orient_matrix_type 'CrysAlisPro convention (1999,Acta A55,543-557)'
_diffrn_orient_matrix_UB_11 0.0070589000
_diffrn_orient_matrix_UB_12 -0.0199144000
_diffrn_orient_matrix_UB_13 -0.0601098000
_diffrn_orient_matrix_UB_21 0.0884919000
_diffrn_orient_matrix_UB_22 -0.0350976000
_diffrn_orient_matrix_UB_23 0.0229587000
_diffrn_orient_matrix_UB_31 -0.0383565000
_diffrn_orient_matrix_UB_32 -0.0846609000
_diffrn_orient_matrix_UB_33 0.0046372000
_diffrn_radiation_monochromator graphite
_diffrn_radiation_probe x-ray
_diffrn_radiation_type 'Mo K\a'
_diffrn_radiation_wavelength 0.71073
_diffrn_reflns_av_R_equivalents 0.1451
_diffrn_reflns_av_unetI/netI 0.0679
_diffrn_reflns_Laue_measured_fraction_full 0.999
_diffrn_reflns_Laue_measured_fraction_max 0.999
_diffrn_reflns_limit_h_max 8
_diffrn_reflns_limit_h_min -8
_diffrn_reflns_limit_k_max 8
_diffrn_reflns_limit_k_min -8
_diffrn_reflns_limit_l_max 13
_diffrn_reflns_limit_l_min -13
_diffrn_reflns_number 12140
_diffrn_reflns_point_group_measured_fraction_full 0.999
_diffrn_reflns_point_group_measured_fraction_max 0.999
_diffrn_reflns_theta_full 24.992
_diffrn_reflns_theta_max 24.992
_diffrn_reflns_theta_min 1.852
_diffrn_source 'fine-focus sealed X-ray tube'
_diffrn_source_type 'Enhance (Mo) X-ray Source'
_exptl_absorpt_coefficient_mu 0.093
_exptl_absorpt_correction_T_max 1.00000
_exptl_absorpt_correction_T_min 0.61679
_exptl_absorpt_correction_type multi-scan
_exptl_absorpt_process_details
;
CrysAlisPro 1.171.41.93a (Rigaku Oxford Diffraction, 2020)
Empirical absorption correction using spherical harmonics,
implemented in SCALE3 ABSPACK scaling algorithm.
;
_exptl_crystal_colour 'Yellow Solid'
_exptl_crystal_colour_primary colourless
_exptl_crystal_density_diffrn 1.263
_exptl_crystal_description plate
_exptl_crystal_F_000 256
_exptl_crystal_recrystallization_method 'Re-crystallisation from solvent: DCM'
_exptl_crystal_size_max 0.2
_exptl_crystal_size_mid 0.106
_exptl_crystal_size_min 0.089
_refine_diff_density_max 0.233
_refine_diff_density_min -0.257
_refine_diff_density_rms 0.061
_refine_ls_abs_structure_details
;
 Flack x determined using 862 quotients [(I+)-(I-)]/[(I+)+(I-)]
 (Parsons, Flack and Wagner, Acta Cryst. B69 (2013) 249-259).
;
_refine_ls_abs_structure_Flack 0.1(10)
_refine_ls_extinction_method none
_refine_ls_goodness_of_fit_ref 1.049
_refine_ls_hydrogen_treatment constr
_refine_ls_matrix_type full
_refine_ls_number_parameters 157
_refine_ls_number_reflns 2191
_refine_ls_number_restraints 1
_refine_ls_restrained_S_all 1.048
_refine_ls_R_factor_all 0.0525
_refine_ls_R_factor_gt 0.0493
_refine_ls_shift/su_max 0.000
_refine_ls_shift/su_mean 0.000
_refine_ls_structure_factor_coef Fsqd
_refine_ls_weighting_details 'w=1/[\s^2^(Fo^2^)+(0.0825P)^2^+0.0318P] where P=(Fo^2^+2Fc^2^)/3'
_refine_ls_weighting_scheme calc
_refine_ls_wR_factor_gt 0.1294
_refine_ls_wR_factor_ref 0.1341
_reflns_Friedel_coverage 0.846
_reflns_Friedel_fraction_full 0.999
_reflns_Friedel_fraction_max 0.999
_reflns_number_gt 2051
_reflns_number_total 2191
_reflns_threshold_expression 'I > 2\s(I)'
_cod_data_source_file d3ob02013d2.cif
_cod_data_source_block raf_rsr_163_a_autored
_cod_depositor_comments
;
The following automatic conversions were performed:

data item '_chemical_melting_point' value '152-154' was changed to
'153.0(10)' -- the average value was taken and precision was
estimated.

Automatic conversion script
Id: cif_fix_values 8170 2020-07-09 18:12:32Z antanas 

 Adding full bibliography for 7159727--7159729.cif.
;
_cod_database_code 7159727
_shelx_shelxl_version_number 2018/3
_shelx_space_group_comment
;
The symmetry employed for this shelxl refinement is uniquely defined
by the following loop, which should always be used as a source of
symmetry information in preference to the above space-group names.
They are only intended as comments.
;
_shelx_estimated_absorpt_t_max 0.992
_shelx_estimated_absorpt_t_min 0.982
_reflns_odcompleteness_completeness 78.32
_reflns_odcompleteness_iscentric 1
_reflns_odcompleteness_theta 36.72
_olex2_refinement_description
;
1. Fixed Uiso
 At 1.2 times of:
  All C(H) groups, All C(H,H) groups
 At 1.5 times of:
  All C(H,H,H) groups, All O(H) groups
2.a Ternary CH refined with riding coordinates:
 C005(H005), C008(H008), C00D(H00E)
2.b Secondary CH2 refined with riding coordinates:
 C00C(H00C,H00D), C00E(H00F,H00G), C00G(H00K,H00L), C00H(H00M,H00N)
2.c X=CH2 refined with riding coordinates:
 C009(H00A,H00B)
2.d Idealised Me refined as rotating group:
 C00F(H00H,H00I,H00J)
2.e Idealised tetrahedral OH refined as rotating group:
 O001(H001), O002(H002)
;
_olex2_submission_special_instructions 'No special instructions were received'
_oxdiff_exptl_absorpt_empirical_details
;
Empirical correction (ABSPACK) includes:
- Absorption correction using spherical harmonics
- Frame scaling
;
_oxdiff_exptl_absorpt_empirical_full_max 1.483
_oxdiff_exptl_absorpt_empirical_full_min 0.647

loop_
_space_group_symop_operation_xyz
'x, y, z'
'-x, y+1/2, -z'

loop_
_atom_site_label
_atom_site_type_symbol
_atom_site_fract_x
_atom_site_fract_y
_atom_site_fract_z
_atom_site_U_iso_or_equiv
_atom_site_adp_type
_atom_site_occupancy
_atom_site_site_symmetry_order
_atom_site_calc_flag
_atom_site_refinement_flags_posn
_atom_site_refinement_flags_adp
_atom_site_refinement_flags_occupancy
_atom_site_disorder_assembly
_atom_site_disorder_group
O001 O 0.5809(4) 0.8449(3) 0.6136(2) 0.0321(6) Uani 1 1 d . . . . .
H001 H 0.496162 0.810422 0.556285 0.048 Uiso 1 1 calc GR . . . .
O002 O 0.6654(3) 0.1913(3) 0.58121(18) 0.0258(6) Uani 1 1 d . . . . .
H002 H 0.639058 0.086190 0.593999 0.039 Uiso 1 1 calc GR . . . .
O003 O 0.8822(3) 0.6924(3) 0.79351(18) 0.0270(6) Uani 1 1 d . . . . .
O004 O 1.1284(3) 0.7173(4) 0.7172(2) 0.0370(7) Uani 1 1 d . . . . .
C005 C 0.7008(4) 0.6161(4) 0.7603(3) 0.0205(7) Uani 1 1 d . . . . .
H005 H 0.675300 0.550708 0.831575 0.025 Uiso 1 1 calc R . . . .
C006 C 0.9790(5) 0.6558(4) 0.7100(3) 0.0243(7) Uani 1 1 d . . . . .
C007 C 0.8733(4) 0.5334(4) 0.6170(3) 0.0242(7) Uani 1 1 d . . . . .
C008 C 0.7029(4) 0.4845(4) 0.6562(3) 0.0200(7) Uani 1 1 d . . . . .
H008 H 0.595366 0.508452 0.587719 0.024 Uiso 1 1 calc R . . . .
C009 C 0.9351(5) 0.4835(5) 0.5218(3) 0.0325(8) Uani 1 1 d . . . . .
H00A H 1.049339 0.526067 0.511679 0.039 Uiso 1 1 calc R . . . .
H00B H 0.865388 0.405161 0.463538 0.039 Uiso 1 1 calc R . . . .
C00A C 0.5576(5) 0.2488(4) 0.7639(3) 0.0232(7) Uani 1 1 d . . . . .
C00B C 0.5870(5) 0.1876(4) 0.8778(3) 0.0277(7) Uani 1 1 d . . . . .
C00C C 0.5637(5) 0.7623(4) 0.7246(3) 0.0259(7) Uani 1 1 d . . . . .
H00C H 0.439117 0.713611 0.714268 0.031 Uiso 1 1 calc R . . . .
H00D H 0.582093 0.851830 0.790299 0.031 Uiso 1 1 calc R . . . .
C00D C 0.6986(4) 0.2894(4) 0.6941(3) 0.0205(7) Uani 1 1 d . . . . .
H00E H 0.821265 0.256161 0.744561 0.025 Uiso 1 1 calc R . . . .
C00E C 0.3576(5) 0.2740(5) 0.7085(4) 0.0352(9) Uani 1 1 d . . . . .
H00F H 0.320453 0.208439 0.630918 0.042 Uiso 1 1 calc R . . . .
H00G H 0.328212 0.400745 0.693340 0.042 Uiso 1 1 calc R . . . .
C00F C 0.7660(6) 0.1517(6) 0.9641(3) 0.0453(11) Uani 1 1 d . . . . .
H00H H 0.775928 0.025184 0.983360 0.068 Uiso 1 1 calc GR . . . .
H00I H 0.773822 0.219606 1.038954 0.068 Uiso 1 1 calc GR . . . .
H00J H 0.865561 0.186633 0.926355 0.068 Uiso 1 1 calc GR . . . .
C00G C 0.4116(6) 0.1596(5) 0.9168(4) 0.0405(9) Uani 1 1 d . . . . .
H00K H 0.402950 0.240686 0.984058 0.049 Uiso 1 1 calc R . . . .
H00L H 0.402030 0.036235 0.943927 0.049 Uiso 1 1 calc R . . . .
C00H C 0.2634(6) 0.1997(7) 0.8037(4) 0.0498(11) Uani 1 1 d . . . . .
H00M H 0.176117 0.287103 0.822730 0.060 Uiso 1 1 calc R . . . .
H00N H 0.195718 0.090534 0.773116 0.060 Uiso 1 1 calc R . . . .

loop_
_atom_site_aniso_label
_atom_site_aniso_U_11
_atom_site_aniso_U_22
_atom_site_aniso_U_33
_atom_site_aniso_U_23
_atom_site_aniso_U_13
_atom_site_aniso_U_12
O001 0.0512(17) 0.0180(11) 0.0222(11) 0.0020(9) -0.0016(11) -0.0023(10)
O002 0.0438(14) 0.0156(10) 0.0186(10) -0.0030(9) 0.0085(9) -0.0013(10)
O003 0.0259(12) 0.0336(13) 0.0197(10) -0.0043(10) 0.0015(8) -0.0057(10)
O004 0.0313(15) 0.0442(15) 0.0340(13) 0.0051(12) 0.0042(11) -0.0090(12)
C005 0.0271(17) 0.0185(14) 0.0162(14) -0.0007(12) 0.0055(12) -0.0054(12)
C006 0.0267(18) 0.0232(16) 0.0211(14) 0.0069(12) 0.0015(12) -0.0009(13)
C007 0.032(2) 0.0181(15) 0.0224(15) 0.0057(12) 0.0065(13) 0.0016(12)
C008 0.0255(17) 0.0167(15) 0.0166(13) 0.0003(11) 0.0026(12) 0.0022(11)
C009 0.042(2) 0.0300(19) 0.0304(18) -0.0003(14) 0.0175(15) -0.0017(15)
C00A 0.0326(19) 0.0154(14) 0.0214(15) -0.0007(11) 0.0056(14) -0.0005(12)
C00B 0.0418(19) 0.0212(16) 0.0210(15) -0.0011(13) 0.0094(13) -0.0043(15)
C00C 0.0321(19) 0.0215(16) 0.0243(15) -0.0044(12) 0.0069(14) 0.0001(13)
C00D 0.0268(17) 0.0179(15) 0.0156(14) -0.0022(12) 0.0027(12) 0.0012(12)
C00E 0.0264(19) 0.0353(19) 0.042(2) 0.0079(16) 0.0049(16) -0.0016(15)
C00F 0.059(3) 0.048(2) 0.0226(17) 0.0102(16) -0.0047(16) -0.0060(19)
C00G 0.061(3) 0.0280(19) 0.0409(19) 0.0015(15) 0.0293(18) -0.0052(17)
C00H 0.039(2) 0.066(3) 0.050(2) -0.009(2) 0.0206(19) -0.011(2)

loop_
_atom_type_symbol
_atom_type_description
_atom_type_scat_dispersion_real
_atom_type_scat_dispersion_imag
_atom_type_scat_source
C C 0.0033 0.0016 'International Tables Vol C Tables 4.2.6.8 and 6.1.1.4'
H H 0.0000 0.0000 'International Tables Vol C Tables 4.2.6.8 and 6.1.1.4'
O O 0.0106 0.0060 'International Tables Vol C Tables 4.2.6.8 and 6.1.1.4'

loop_
_geom_angle_atom_site_label_1
_geom_angle_atom_site_label_2
_geom_angle_atom_site_label_3
_geom_angle
_geom_angle_site_symmetry_1
_geom_angle_site_symmetry_3
_geom_angle_publ_flag
C006 O003 C005 111.5(2) . . ?
O003 C005 C008 106.3(2) . . ?
O003 C005 C00C 109.0(3) . . ?
C00C C005 C008 113.3(2) . . ?
O003 C006 C007 109.5(3) . . ?
O004 C006 O003 121.5(3) . . ?
O004 C006 C007 129.0(3) . . ?
C006 C007 C008 107.6(3) . . ?
C009 C007 C006 121.4(3) . . ?
C009 C007 C008 131.0(3) . . ?
C007 C008 C005 103.0(3) . . ?
C007 C008 C00D 113.1(2) . . ?
C00D C008 C005 113.7(2) . . ?
C00B C00A C00D 126.8(3) . . ?
C00B C00A C00E 111.9(3) . . ?
C00D C00A C00E 121.3(3) . . ?
C00A C00B C00F 127.9(3) . . ?
C00A C00B C00G 111.7(3) . . ?
C00F C00B C00G 120.4(3) . . ?
O001 C00C C005 111.1(3) . . ?
O002 C00D C008 104.9(2) . . ?
O002 C00D C00A 111.1(2) . . ?
C00A C00D C008 114.0(3) . . ?
C00A C00E C00H 104.1(3) . . ?
C00B C00G C00H 104.6(3) . . ?
C00G C00H C00E 107.1(3) . . ?

loop_
_geom_bond_atom_site_label_1
_geom_bond_atom_site_label_2
_geom_bond_distance
_geom_bond_site_symmetry_2
_geom_bond_publ_flag
O001 C00C 1.434(4) . ?
O002 C00D 1.447(4) . ?
O003 C005 1.451(4) . ?
O003 C006 1.347(4) . ?
O004 C006 1.203(4) . ?
C005 C008 1.544(4) . ?
C005 C00C 1.504(5) . ?
C006 C007 1.487(5) . ?
C007 C008 1.498(5) . ?
C007 C009 1.321(5) . ?
C008 C00D 1.539(4) . ?
C00A C00B 1.336(4) . ?
C00A C00D 1.493(5) . ?
C00A C00E 1.506(5) . ?
C00B C00F 1.497(5) . ?
C00B C00G 1.501(5) . ?
C00E C00H 1.525(5) . ?
C00G C00H 1.522(6) . ?
